data_9017291
loop_
_publ_author_name
'Montgomery, H.'
'Lingafelter, E. C.'

_publ_section_title
;
 The crystal structure of Tutton's salts. II.
 Magnesium ammonium sulfate hexahydrate and nickel ammonium sulfate hexahydrate
;
_journal_name_full 'Acta Crystallographica'
_journal_page_first 1478
_journal_page_last 1479
_journal_volume 17
_journal_year 1964
_chemical_compound_source Synthetic
_chemical_formula_sum 'H20 N2 Ni O14 S2'
_chemical_name_mineral Nickelboussingaultite
_space_group_IT_number 14
_space_group_name_Hall '-P 2yab'
_space_group_name_H-M_alt 'P 1 21/a 1'
_symmetry_space_group_name_H-M 'P 1 21/a 1'
_cell_angle_alpha 90
_cell_angle_beta 106.97
_cell_angle_gamma 90
_cell_length_a 9.241
_cell_length_b 12.554
_cell_length_c 6.243
_cell_formula_units_Z 2
_cell_volume 692.724
_database_code_amcsd 0020239
_exptl_crystal_density_diffrn 1.894
_cod_data_source_file inputs/fixed/downloads/10/10699.cif
_cod_data_source_block 10699
_cod_original_formula_sum 'N2 H20 Ni S2 O14'
_cod_database_code 9017291

loop_
_space_group_symop_operation_xyz
x,y,z
1/2+x,1/2-y,z
1/2-x,1/2+y,-z
-x,-y,-z

loop_
_atom_site_label
_atom_site_fract_x
_atom_site_fract_y
_atom_site_fract_z
N1 0.13540 0.34520 0.35430
H1 0.07400 0.30500 0.16800
H2 0.19200 0.32300 0.39100
H3 0.08200 0.34700 0.37500
Ni 0.00000 0.00000 0.00000
S 0.40740 0.13690 0.73900
O1 0.41440 0.22720 0.59120
O2 0.54850 0.07540 0.78830
O3 0.27890 0.06710 0.62180
O4 0.38390 0.17740 0.94780
O5 0.16820 0.10710 0.16390
O6 -0.16000 0.11000 0.03570
O7 0.00190 -0.06610 0.29870
H4 0.13700 0.39900 0.33700
H5 0.18700 0.09400 0.32300
H6 0.21400 0.12400 0.11600
H7 -0.24500 0.08900 -0.05600
H8 -0.14600 0.18400 0.02300
H9 -0.08600 -0.05800 0.35200
H10 0.00400 -0.14300 0.33300

loop_
_cod_related_entry_id
_cod_related_entry_database
_cod_related_entry_code
1 AMCSD 0020239
